data_7046466
loop_
_publ_author_name
'Tingare, Yogesh S.'
'Akula, Suri Babu'
'Shen, Ming-Tai'
'Su, Chaochin'
'Ho, Shih-Yu'
'Tsai, Sheng-Han'
'Lin, Ya-Fen'
'Li, Wen-Ren'

_publ_section_title
;
 The effect of cis-trans configurational difference on the performance of
 pyridylimine-based ruthenium sensitizers.
;
_journal_issue 25
_journal_name_full 'Dalton transactions (Cambridge, England : 2003)'
_journal_page_first 8356
_journal_page_last 8363
_journal_paper_doi 10.1039/c8dt01131a
_journal_volume 47
_journal_year 2018
_chemical_formula_sum 'C30 H26 N6 O4 Ru S2'
_chemical_formula_weight 699.76
_space_group_IT_number 14
_space_group_name_Hall '-P 2ybc'
_space_group_name_H-M_alt 'P 1 21/c 1'
_symmetry_cell_setting monoclinic
_symmetry_space_group_name_Hall '-P 2ybc'
_symmetry_space_group_name_H-M 'P 1 21/c 1'
_atom_sites_solution_hydrogens geom
_atom_sites_solution_primary direct
_atom_sites_solution_secondary difmap
_audit_creation_method SHELXL-97
_audit_update_record
;
2018-02-05 deposited with the CCDC.
2018-05-25 downloaded from the CCDC.
;
_cell_angle_alpha 90.00
_cell_angle_beta 101.049(13)
_cell_angle_gamma 90.00
_cell_formula_units_Z 4
_cell_length_a 10.337(6)
_cell_length_b 34.87(2)
_cell_length_c 8.498(5)
_cell_measurement_reflns_used 2071
_cell_measurement_temperature 100(2)
_cell_measurement_theta_max 20.1911
_cell_measurement_theta_min 2.5108
_cell_volume 3006(3)
_computing_cell_refinement 'SAINT V7.68A (Bruker AXS, 2009)'
_computing_data_collection 'APEX2 (Bruker AXS, 2010)'
_computing_data_reduction 'SAINT V7.68A (Bruker AXS, 2009)'
_computing_molecular_graphics 'SHELXTL (Sheldrick, 2008)'
_computing_publication_material SHELXTL
_computing_structure_refinement 'SHELXTL (Sheldrick, 2008)'
_computing_structure_solution 'SHELXS-97 (Sheldrick, 2008)'
_diffrn_ambient_temperature 100(2)
_diffrn_detector_area_resol_mean 8.3333
_diffrn_measured_fraction_theta_full 0.976
_diffrn_measured_fraction_theta_max 0.976
_diffrn_measurement_device_type 'Bruker APEX-II CCD'
_diffrn_measurement_method '\f and \w scans'
_diffrn_radiation_monochromator graphite
_diffrn_radiation_source 'fine-focus sealed tube'
_diffrn_radiation_type MoK\a
_diffrn_radiation_wavelength 0.71073
_diffrn_reflns_av_R_equivalents 0.2549
_diffrn_reflns_av_sigmaI/netI 0.2917
_diffrn_reflns_limit_h_max 12
_diffrn_reflns_limit_h_min -13
_diffrn_reflns_limit_k_max 43
_diffrn_reflns_limit_k_min -44
_diffrn_reflns_limit_l_max 4
_diffrn_reflns_limit_l_min -10
_diffrn_reflns_number 24541
_diffrn_reflns_theta_full 26.88
_diffrn_reflns_theta_max 26.88
_diffrn_reflns_theta_min 2.01
_exptl_absorpt_coefficient_mu 0.707
_exptl_absorpt_correction_T_max 0.9486
_exptl_absorpt_correction_T_min 0.3955
_exptl_absorpt_correction_type multi-scan
_exptl_absorpt_process_details 'SADABS V2008/1 (Bruker AXS)'
_exptl_crystal_colour Black
_exptl_crystal_density_diffrn 1.546
_exptl_crystal_density_meas ?
_exptl_crystal_density_method 'not measured'
_exptl_crystal_description Lamellar
_exptl_crystal_F_000 1424
_exptl_crystal_size_max 0.12
_exptl_crystal_size_mid 0.06
_exptl_crystal_size_min 0.01
_refine_diff_density_max 0.970
_refine_diff_density_min -0.601
_refine_diff_density_rms 0.096
_refine_ls_extinction_method none
_refine_ls_goodness_of_fit_ref 0.947
_refine_ls_hydrogen_treatment constr
_refine_ls_matrix_type full
_refine_ls_number_parameters 392
_refine_ls_number_reflns 6330
_refine_ls_number_restraints 0
_refine_ls_restrained_S_all 0.947
_refine_ls_R_factor_all 0.2477
_refine_ls_R_factor_gt 0.0964
_refine_ls_shift/su_max 0.003
_refine_ls_shift/su_mean 0.000
_refine_ls_structure_factor_coef Fsqd
_refine_ls_weighting_details 'calc w=1/[\s^2^(Fo^2^)+(0.0000P)^2^+0.0000P] where P=(Fo^2^+2Fc^2^)/3'
_refine_ls_weighting_scheme calc
_refine_ls_wR_factor_gt 0.1756
_refine_ls_wR_factor_ref 0.2377
_reflns_number_gt 2368
_reflns_number_total 6330
_reflns_threshold_expression >2sigma(I)
_cod_data_source_file c8dt01131a2.cif
_cod_data_source_block 120809lt
_cod_depositor_comments
;
The following automatic conversions were performed:

'_exptl_crystal_density_meas' value 'not measured' was changed to '?'
- the value is perceived as not measured.

Automatic conversion script
Id: cif_fix_values 4973 2017-02-22 13:04:09Z antanas 

 Adding full bibliography for 7046466--7046467.cif.
;
_cod_database_code 7046466

loop_
_symmetry_equiv_pos_as_xyz
'x, y, z'
'-x, y+1/2, -z+1/2'
'-x, -y, -z'
'x, -y-1/2, z-1/2'

loop_
_atom_site_label
_atom_site_type_symbol
_atom_site_fract_x
_atom_site_fract_y
_atom_site_fract_z
_atom_site_U_iso_or_equiv
_atom_site_adp_type
_atom_site_occupancy
_atom_site_symmetry_multiplicity
_atom_site_calc_flag
_atom_site_refinement_flags
Ru1 Ru 0.22324(9) 0.09446(2) 0.86096(10) 0.0551(3) Uani 1 1 d .
S1 S 0.2216(3) 0.02894(9) 1.3526(3) 0.0753(9) Uani 1 1 d .
S2 S 0.6360(4) 0.1384(2) 1.1434(6) 0.180(3) Uani 1 1 d .
N1 N 0.2081(9) 0.0675(3) 1.0672(10) 0.066(3) Uani 1 1 d .
N2 N 0.3967(9) 0.1163(3) 0.9771(10) 0.065(3) Uani 1 1 d .
N3 N 0.3049(9) 0.0448(2) 0.8008(9) 0.054(2) Uani 1 1 d .
N4 N 0.0635(8) 0.0662(3) 0.7451(8) 0.054(2) Uani 1 1 d .
N5 N 0.2454(8) 0.1267(2) 0.6716(9) 0.052(2) Uani 1 1 d .
N6 N 0.1220(9) 0.1423(3) 0.8989(11) 0.062(2) Uani 1 1 d .
O1 O 0.3762(12) 0.1927(3) 0.2175(11) 0.116(4) Uani 1 1 d .
O2 O 0.2435(13) 0.2336(3) 0.2864(11) 0.128(4) Uani 1 1 d .
O3 O -0.0748(13) 0.2724(4) 0.8655(17) 0.153(5) Uani 1 1 d .
O4 O -0.1993(15) 0.2392(4) 0.9868(17) 0.156(5) Uani 1 1 d .
C1 C 0.2157(10) 0.0525(3) 1.1844(13) 0.057(3) Uani 1 1 d .
C2 C 0.4951(13) 0.1256(4) 1.0477(14) 0.088(4) Uani 1 1 d .
C3 C 0.4330(13) 0.0358(4) 0.8204(14) 0.079(4) Uani 1 1 d .
H3 H 0.4972 0.0544 0.8639 0.095 Uiso 1 1 calc R
C4 C 0.4737(16) 0.0002(5) 0.7788(18) 0.100(5) Uani 1 1 d .
H4 H 0.5650 -0.0056 0.7933 0.120 Uiso 1 1 calc R
C5 C 0.381(2) -0.0269(5) 0.7162(17) 0.108(5) Uani 1 1 d .
H5 H 0.4070 -0.0517 0.6872 0.129 Uiso 1 1 calc R
C6 C 0.2542(17) -0.0173(4) 0.6975(15) 0.087(4) Uani 1 1 d .
H6 H 0.1890 -0.0359 0.6581 0.104 Uiso 1 1 calc R
C7 C 0.2160(12) 0.0180(3) 0.7326(11) 0.060(3) Uani 1 1 d .
C8 C 0.0834(12) 0.0318(3) 0.7074(11) 0.063(3) Uani 1 1 d .
H8 H 0.0118 0.0156 0.6633 0.075 Uiso 1 1 calc R
C9 C -0.0676(11) 0.0811(3) 0.7112(14) 0.066(3) Uani 1 1 d .
C10 C -0.1450(14) 0.0755(4) 0.8219(18) 0.086(4) Uani 1 1 d .
C11 C -0.2648(19) 0.0948(7) 0.799(3) 0.143(9) Uani 1 1 d .
H11 H -0.3173 0.0941 0.8796 0.172 Uiso 1 1 calc R
C12 C -0.3043(19) 0.1138(8) 0.667(4) 0.164(12) Uani 1 1 d .
H12 H -0.3890 0.1254 0.6510 0.197 Uiso 1 1 calc R
C13 C -0.2325(18) 0.1180(5) 0.553(2) 0.115(5) Uani 1 1 d .
H13 H -0.2668 0.1324 0.4592 0.138 Uiso 1 1 calc R
C14 C -0.1075(12) 0.1015(3) 0.5700(16) 0.073(4) Uani 1 1 d .
C15 C -0.1101(14) 0.0522(5) 0.9662(16) 0.108(5) Uani 1 1 d .
H15A H -0.1483 0.0635 1.0524 0.162 Uiso 1 1 calc R
H15B H -0.0139 0.0512 0.9991 0.162 Uiso 1 1 calc R
H15C H -0.1445 0.0262 0.9441 0.162 Uiso 1 1 calc R
C16 C -0.0308(12) 0.1048(4) 0.4424(15) 0.092(4) Uani 1 1 d .
H16A H 0.0176 0.1291 0.4538 0.138 Uiso 1 1 calc R
H16B H -0.0905 0.1040 0.3379 0.138 Uiso 1 1 calc R
H16C H 0.0317 0.0834 0.4503 0.138 Uiso 1 1 calc R
C17 C 0.3145(11) 0.1159(3) 0.5595(12) 0.060(3) Uani 1 1 d .
H17 H 0.3506 0.0908 0.5626 0.072 Uiso 1 1 calc R
C18 C 0.3330(12) 0.1406(3) 0.4426(12) 0.069(3) Uani 1 1 d .
H18 H 0.3837 0.1326 0.3665 0.082 Uiso 1 1 calc R
C19 C 0.2804(12) 0.1770(3) 0.4310(13) 0.067(3) Uani 1 1 d .
C20 C 0.2121(12) 0.1873(3) 0.5472(14) 0.071(3) Uani 1 1 d .
H20 H 0.1758 0.2123 0.5460 0.085 Uiso 1 1 calc R
C21 C 0.1953(11) 0.1621(3) 0.6653(12) 0.058(3) Uani 1 1 d .
C22 C 0.1187(11) 0.1697(3) 0.7879(14) 0.066(3) Uani 1 1 d .
C23 C 0.0478(13) 0.2025(4) 0.7960(15) 0.080(4) Uani 1 1 d .
H23 H 0.0509 0.2224 0.7207 0.096 Uiso 1 1 calc R
C24 C -0.0270(12) 0.2070(4) 0.9096(17) 0.078(4) Uani 1 1 d .
C25 C -0.0260(12) 0.1784(4) 1.0184(17) 0.086(4) Uani 1 1 d .
H25 H -0.0792 0.1805 1.0976 0.104 Uiso 1 1 calc R
C26 C 0.0511(13) 0.1466(4) 1.0147(14) 0.077(4) Uani 1 1 d .
H26 H 0.0545 0.1274 1.0948 0.093 Uiso 1 1 calc R
C27 C 0.2977(16) 0.2046(4) 0.3049(14) 0.078(4) Uani 1 1 d .
C28 C -0.1086(18) 0.2422(5) 0.915(2) 0.100(5) Uani 1 1 d .
C29 C 0.396(2) 0.2171(5) 0.0896(16) 0.148(7) Uani 1 1 d .
H29A H 0.3145 0.2183 0.0086 0.222 Uiso 1 1 calc R
H29B H 0.4672 0.2068 0.0409 0.222 Uiso 1 1 calc R
H29C H 0.4194 0.2428 0.1312 0.222 Uiso 1 1 calc R
C30 C -0.279(2) 0.2744(6) 0.982(3) 0.208(11) Uani 1 1 d .
H30A H -0.2484 0.2893 1.0798 0.312 Uiso 1 1 calc R
H30B H -0.3716 0.2676 0.9746 0.312 Uiso 1 1 calc R
H30C H -0.2689 0.2897 0.8883 0.312 Uiso 1 1 calc R

loop_
_atom_site_aniso_label
_atom_site_aniso_U_11
_atom_site_aniso_U_22
_atom_site_aniso_U_33
_atom_site_aniso_U_23
_atom_site_aniso_U_13
_atom_site_aniso_U_12
Ru1 0.0543(5) 0.0435(6) 0.0686(5) -0.0004(5) 0.0141(4) -0.0044(5)
S1 0.086(2) 0.068(2) 0.0748(16) 0.0099(16) 0.0213(15) -0.006(2)
S2 0.078(3) 0.271(8) 0.175(4) -0.115(5) -0.014(3) -0.013(4)
N1 0.083(7) 0.055(7) 0.059(5) 0.005(4) 0.016(5) -0.005(5)
N2 0.059(6) 0.061(7) 0.076(6) -0.001(5) 0.015(5) -0.006(5)
N3 0.058(6) 0.044(6) 0.065(5) 0.003(4) 0.022(4) 0.003(5)
N4 0.060(6) 0.048(7) 0.059(5) -0.003(4) 0.023(4) -0.012(5)
N5 0.050(6) 0.031(5) 0.072(5) 0.000(4) 0.003(4) -0.003(4)
N6 0.070(7) 0.037(6) 0.077(6) -0.016(5) 0.010(5) 0.001(5)
O1 0.190(11) 0.057(7) 0.122(7) 0.034(5) 0.084(8) 0.014(7)
O2 0.211(13) 0.067(7) 0.115(7) 0.032(6) 0.055(7) 0.046(8)
O3 0.150(11) 0.091(10) 0.238(13) 0.024(9) 0.083(10) 0.039(8)
O4 0.151(11) 0.099(10) 0.251(14) 0.018(9) 0.124(11) 0.028(9)
C1 0.050(7) 0.051(8) 0.074(7) -0.016(6) 0.021(6) 0.004(5)
C2 0.067(9) 0.118(13) 0.079(8) -0.025(7) 0.015(7) -0.005(8)
C3 0.079(9) 0.054(9) 0.108(9) 0.014(7) 0.028(7) 0.017(7)
C4 0.093(11) 0.083(13) 0.137(11) 0.027(10) 0.057(9) 0.042(10)
C5 0.172(18) 0.047(10) 0.123(11) 0.019(8) 0.075(12) 0.033(12)
C6 0.127(13) 0.028(8) 0.119(10) 0.001(6) 0.057(9) 0.010(8)
C7 0.078(8) 0.053(8) 0.053(6) -0.003(5) 0.019(5) -0.005(7)
C8 0.070(8) 0.045(8) 0.073(7) -0.003(6) 0.011(6) -0.022(6)
C9 0.044(7) 0.067(9) 0.087(8) -0.010(6) 0.011(7) -0.013(6)
C10 0.049(9) 0.105(12) 0.109(11) -0.034(8) 0.027(8) -0.029(8)
C11 0.074(15) 0.21(3) 0.157(17) -0.079(17) 0.045(12) -0.028(15)
C12 0.050(11) 0.21(3) 0.23(3) -0.11(2) 0.028(16) 0.007(13)
C13 0.083(13) 0.109(14) 0.145(13) 0.001(10) -0.001(11) 0.021(10)
C14 0.050(7) 0.057(9) 0.105(9) -0.016(7) -0.005(7) -0.004(6)
C15 0.083(10) 0.148(16) 0.102(10) -0.035(10) 0.038(8) -0.042(10)
C16 0.061(8) 0.107(13) 0.100(9) 0.015(8) -0.003(7) -0.016(8)
C17 0.071(8) 0.035(7) 0.082(7) -0.002(5) 0.032(6) -0.005(6)
C18 0.082(9) 0.052(9) 0.074(7) 0.004(6) 0.021(6) 0.001(7)
C19 0.087(9) 0.043(8) 0.072(7) -0.003(6) 0.014(6) 0.002(7)
C20 0.084(9) 0.035(7) 0.090(8) 0.002(6) 0.010(7) -0.009(6)
C21 0.060(7) 0.045(8) 0.070(6) -0.004(5) 0.018(6) -0.006(6)
C22 0.057(7) 0.040(8) 0.094(8) -0.006(6) 0.000(6) -0.001(6)
C23 0.071(9) 0.084(11) 0.091(8) 0.006(7) 0.030(7) 0.005(8)
C24 0.059(8) 0.071(10) 0.100(9) 0.001(8) 0.001(7) 0.014(7)
C25 0.069(9) 0.082(12) 0.117(11) -0.033(9) 0.039(8) 0.006(8)
C26 0.090(10) 0.069(10) 0.078(8) -0.015(6) 0.031(7) -0.001(8)
C27 0.119(12) 0.045(9) 0.072(8) 0.002(6) 0.024(8) -0.012(8)
C28 0.096(13) 0.064(12) 0.148(13) 0.013(10) 0.049(10) 0.019(10)
C29 0.26(2) 0.103(14) 0.104(10) 0.043(9) 0.091(12) 0.016(14)
C30 0.18(2) 0.15(2) 0.31(3) 0.019(19) 0.10(2) 0.088(19)

loop_
_atom_type_symbol
_atom_type_description
_atom_type_scat_dispersion_real
_atom_type_scat_dispersion_imag
_atom_type_scat_source
C C 0.0033 0.0016 'International Tables Vol C Tables 4.2.6.8 and 6.1.1.4'
H H 0.0000 0.0000 'International Tables Vol C Tables 4.2.6.8 and 6.1.1.4'
N N 0.0061 0.0033 'International Tables Vol C Tables 4.2.6.8 and 6.1.1.4'
O O 0.0106 0.0060 'International Tables Vol C Tables 4.2.6.8 and 6.1.1.4'
S S 0.1246 0.1234 'International Tables Vol C Tables 4.2.6.8 and 6.1.1.4'
Ru Ru -1.2594 0.8363 'International Tables Vol C Tables 4.2.6.8 and 6.1.1.4'

loop_
_geom_angle_atom_site_label_1
_geom_angle_atom_site_label_2
_geom_angle_atom_site_label_3
_geom_angle
N4 Ru1 N5 95.2(3)
N4 Ru1 N1 90.2(3)
N5 Ru1 N1 173.3(3)
N4 Ru1 N2 172.4(4)
N5 Ru1 N2 87.4(3)
N1 Ru1 N2 87.7(4)
N4 Ru1 N6 94.6(4)
N5 Ru1 N6 79.0(4)
N1 Ru1 N6 96.7(4)
N2 Ru1 N6 92.9(4)
N4 Ru1 N3 78.5(4)
N5 Ru1 N3 99.1(3)
N1 Ru1 N3 85.8(3)
N2 Ru1 N3 94.0(4)
N6 Ru1 N3 172.8(3)
C1 N1 Ru1 171.7(10)
C2 N2 Ru1 174.4(11)
C3 N3 C7 117.6(10)
C3 N3 Ru1 128.0(8)
C7 N3 Ru1 114.4(8)
C8 N4 C9 119.2(9)
C8 N4 Ru1 115.5(8)
C9 N4 Ru1 125.3(7)
C21 N5 C17 118.9(9)
C21 N5 Ru1 116.5(7)
C17 N5 Ru1 124.5(7)
C22 N6 C26 119.4(11)
C22 N6 Ru1 114.8(8)
C26 N6 Ru1 125.5(9)
C27 O1 C29 116.9(12)
C28 O4 C30 113.2(16)
N1 C1 S1 177.2(11)
N2 C2 S2 178.4(13)
N3 C3 C4 121.4(13)
N3 C3 H3 119.3
C4 C3 H3 119.3
C5 C4 C3 119.6(15)
C5 C4 H4 120.2
C3 C4 H4 120.2
C6 C5 C4 117.9(15)
C6 C5 H5 121.1
C4 C5 H5 121.1
C5 C6 C7 121.9(15)
C5 C6 H6 119.1
C7 C6 H6 119.1
C6 C7 N3 121.3(12)
C6 C7 C8 126.1(13)
N3 C7 C8 112.5(10)
N4 C8 C7 118.5(10)
N4 C8 H8 120.7
C7 C8 H8 120.7
C10 C9 C14 123.6(12)
C10 C9 N4 118.0(11)
C14 C9 N4 118.3(11)
C9 C10 C11 117.5(16)
C9 C10 C15 125.2(14)
C11 C10 C15 117.2(17)
C12 C11 C10 119(2)
C12 C11 H11 120.3
C10 C11 H11 120.3
C11 C12 C13 124(2)
C11 C12 H12 118.1
C13 C12 H12 118.1
C12 C13 C14 120.6(18)
C12 C13 H13 119.7
C14 C13 H13 119.7
C9 C14 C13 114.7(14)
C9 C14 C16 124.5(11)
C13 C14 C16 120.7(13)
C10 C15 H15A 109.5
C10 C15 H15B 109.5
H15A C15 H15B 109.5
C10 C15 H15C 109.5
H15A C15 H15C 109.5
H15B C15 H15C 109.5
C14 C16 H16A 109.5
C14 C16 H16B 109.5
H16A C16 H16B 109.5
C14 C16 H16C 109.5
H16A C16 H16C 109.5
H16B C16 H16C 109.5
N5 C17 C18 120.5(11)
N5 C17 H17 119.7
C18 C17 H17 119.7
C17 C18 C19 122.0(11)
C17 C18 H18 119.0
C19 C18 H18 119.0
C20 C19 C18 116.3(11)
C20 C19 C27 120.2(12)
C18 C19 C27 123.5(12)
C19 C20 C21 121.0(11)
C19 C20 H20 119.5
C21 C20 H20 119.5
N5 C21 C20 121.3(11)
N5 C21 C22 113.7(10)
C20 C21 C22 124.9(12)
N6 C22 C23 120.2(12)
N6 C22 C21 115.5(11)
C23 C22 C21 124.2(12)
C24 C23 C22 121.2(13)
C24 C23 H23 119.4
C22 C23 H23 119.4
C23 C24 C25 117.8(13)
C23 C24 C28 121.3(15)
C25 C24 C28 120.8(15)
C24 C25 C26 120.5(13)
C24 C25 H25 119.8
C26 C25 H25 119.8
N6 C26 C25 120.6(12)
N6 C26 H26 119.7
C25 C26 H26 119.7
O2 C27 O1 123.7(13)
O2 C27 C19 123.2(15)
O1 C27 C19 113.0(13)
O3 C28 O4 123.3(17)
O3 C28 C24 120.1(18)
O4 C28 C24 116.0(17)
O1 C29 H29A 109.5
O1 C29 H29B 109.5
H29A C29 H29B 109.5
O1 C29 H29C 109.5
H29A C29 H29C 109.5
H29B C29 H29C 109.5
O4 C30 H30A 109.5
O4 C30 H30B 109.5
H30A C30 H30B 109.5
O4 C30 H30C 109.5
H30A C30 H30C 109.5
H30B C30 H30C 109.5

loop_
_geom_bond_atom_site_label_1
_geom_bond_atom_site_label_2
_geom_bond_distance
Ru1 N4 2.011(8)
Ru1 N5 2.012(8)
Ru1 N1 2.021(9)
Ru1 N2 2.022(9)
Ru1 N6 2.026(9)
Ru1 N3 2.034(9)
S1 C1 1.641(12)
S2 C2 1.591(14)
N1 C1 1.114(12)
N2 C2 1.125(13)
N3 C3 1.340(14)
N3 C7 1.361(13)
N4 C8 1.267(13)
N4 C9 1.429(13)
N5 C21 1.335(13)
N5 C17 1.349(13)
N6 C22 1.340(13)
N6 C26 1.344(14)
O1 C27 1.270(16)
O1 C29 1.424(14)
O2 C27 1.153(15)
O3 C28 1.209(18)
O4 C28 1.218(19)
O4 C30 1.47(2)
C3 C4 1.378(18)
C3 H3 0.9500
C4 C5 1.38(2)
C4 H4 0.9500
C5 C6 1.33(2)
C5 H5 0.9500
C6 C7 1.344(15)
C6 H6 0.9500
C7 C8 1.429(15)
C8 H8 0.9500
C9 C10 1.361(17)
C9 C14 1.388(16)
C10 C11 1.39(2)
C10 C15 1.458(19)
C11 C12 1.30(3)
C11 H11 0.9500
C12 C13 1.34(3)
C12 H12 0.9500
C13 C14 1.396(19)
C13 H13 0.9500
C14 C16 1.466(17)
C15 H15A 0.9800
C15 H15B 0.9800
C15 H15C 0.9800
C16 H16A 0.9800
C16 H16B 0.9800
C16 H16C 0.9800
C17 C18 1.356(14)
C17 H17 0.9500
C18 C19 1.375(15)
C18 H18 0.9500
C19 C20 1.367(16)
C19 C27 1.477(16)
C20 C21 1.371(14)
C20 H20 0.9500
C21 C22 1.449(16)
C22 C23 1.366(16)
C23 C24 1.357(17)
C23 H23 0.9500
C24 C25 1.360(18)
C24 C28 1.493(19)
C25 C26 1.370(16)
C25 H25 0.9500
C26 H26 0.9500
C29 H29A 0.9800
C29 H29B 0.9800
C29 H29C 0.9800
C30 H30A 0.9800
C30 H30B 0.9800
C30 H30C 0.9800
